data_7206057
loop_
_publ_author_name
'Wei, Zengbin'
'Wei, Xilian'
'Wang, Xiuhong'
'Wang, Zhongni'
'Liu, Jie'

_publ_section_title
;
 Ionic liquid crystals of quaternary ammonium salts with a
 2-hydroxypropoxy insertion group
;
_journal_issue 19
_journal_name_full 'Journal of Materials Chemistry'
_journal_page_first 6875
_journal_paper_doi 10.1039/c1jm10236b
_journal_volume 21
_journal_year 2011
_chemical_formula_sum 'C19 H42 Br N'
_chemical_formula_weight 364.45
_chemical_name_systematic
;
?
;
_space_group_IT_number 4
_symmetry_cell_setting monoclinic
_symmetry_space_group_name_Hall 'P 2yb'
_symmetry_space_group_name_H-M 'P 1 21 1'
_atom_sites_solution_hydrogens geom
_atom_sites_solution_primary direct
_atom_sites_solution_secondary difmap
_audit_creation_method SHELXL-97
_cell_angle_alpha 90.00
_cell_angle_beta 93.778(2)
_cell_angle_gamma 90.00
_cell_formula_units_Z 2
_cell_length_a 5.6382(6)
_cell_length_b 7.2724(7)
_cell_length_c 26.007(2)
_cell_measurement_reflns_used 2776
_cell_measurement_temperature 298(2)
_cell_measurement_theta_max 26.706
_cell_measurement_theta_min 2.801
_cell_volume 1064.05(17)
_computing_cell_refinement 'Bruker SMART'
_computing_data_collection 'Bruker SMART'
_computing_data_reduction 'Bruker SHELXTL'
_computing_molecular_graphics 'Bruker SHELXTL'
_computing_publication_material 'Bruker SHELXTL'
_computing_structure_refinement 'SHELXL-97 (Sheldrick, 1997)'
_computing_structure_solution 'SHELXS-97 (Sheldrick, 1990)'
_diffrn_ambient_temperature 298(2)
_diffrn_measured_fraction_theta_full 0.991
_diffrn_measured_fraction_theta_max 0.991
_diffrn_measurement_device_type 'CCD area detector'
_diffrn_measurement_method 'phi and omega scans'
_diffrn_radiation_monochromator graphite
_diffrn_radiation_source 'fine-focus sealed tube'
_diffrn_radiation_type MoK\a
_diffrn_radiation_wavelength 0.71073
_diffrn_reflns_av_R_equivalents 0.0945
_diffrn_reflns_av_sigmaI/netI 0.0858
_diffrn_reflns_limit_h_max 6
_diffrn_reflns_limit_h_min -5
_diffrn_reflns_limit_k_max 8
_diffrn_reflns_limit_k_min -8
_diffrn_reflns_limit_l_max 30
_diffrn_reflns_limit_l_min -27
_diffrn_reflns_number 5310
_diffrn_reflns_theta_full 25.02
_diffrn_reflns_theta_max 25.02
_diffrn_reflns_theta_min 1.57
_exptl_absorpt_coefficient_mu 1.929
_exptl_absorpt_correction_T_max 0.6874
_exptl_absorpt_correction_T_min 0.4516
_exptl_absorpt_correction_type multi-scan
_exptl_absorpt_process_details sadabs
_exptl_crystal_colour colourless
_exptl_crystal_density_diffrn 1.138
_exptl_crystal_density_method 'not measured'
_exptl_crystal_description block
_exptl_crystal_F_000 396
_exptl_crystal_size_max 0.49
_exptl_crystal_size_mid 0.46
_exptl_crystal_size_min 0.21
_refine_diff_density_max 1.118
_refine_diff_density_min -1.099
_refine_diff_density_rms 0.128
_refine_ls_abs_structure_details 'Flack H D (1983), Acta Cryst. A39, 876-881'
_refine_ls_extinction_coef 0.014(6)
_refine_ls_extinction_expression Fc^*^=kFc[1+0.001xFc^2^\l^3^/sin(2\q)]^-1/4^
_refine_ls_extinction_method SHELXL
_refine_ls_goodness_of_fit_ref 1.003
_refine_ls_hydrogen_treatment constr
_refine_ls_matrix_type full
_refine_ls_number_parameters 195
_refine_ls_number_reflns 3521
_refine_ls_number_restraints 1
_refine_ls_restrained_S_all 1.003
_refine_ls_R_factor_all 0.1109
_refine_ls_R_factor_gt 0.0903
_refine_ls_shift/su_max 0.001
_refine_ls_shift/su_mean 0.000
_refine_ls_structure_factor_coef Fsqd
_refine_ls_weighting_details 'calc w=1/[\s^2^(Fo^2^)+(0.1900P)^2^+0.9381P] where P=(Fo^2^+2Fc^2^)/3'
_refine_ls_weighting_scheme calc
_refine_ls_wR_factor_gt 0.2336
_refine_ls_wR_factor_ref 0.2600
_reflns_number_gt 2758
_reflns_number_total 3521
_reflns_threshold_expression >2sigma(I)
_cod_data_source_file c1jm10236b.txt
_cod_data_source_block 090428d
_cod_depositor_comments
;
The following automatic conversions were performed:
'_symmetry_cell_setting' value 'Monoclinic' changed to 'monoclinic'
according to '/home/saulius/struct/CIF-dictionaries/cif_core.dic'
dictionary named 'cif_core.dic' version 2.4.1 from 2010-06-29.

Automatic conversion script
Id: cif_fix_enum 1555 2011-01-17 13:19:09Z saulius 
;
_cod_original_cell_volume 1064.03(18)
_cod_original_sg_symbol_H-M P2(1)
_cod_database_code 7206057

loop_
_symmetry_equiv_pos_as_xyz
'x, y, z'
'-x, y+1/2, -z'

loop_
_atom_site_label
_atom_site_type_symbol
_atom_site_fract_x
_atom_site_fract_y
_atom_site_fract_z
_atom_site_U_iso_or_equiv
_atom_site_adp_type
_atom_site_occupancy
_atom_site_symmetry_multiplicity
_atom_site_calc_flag
_atom_site_refinement_flags
_atom_site_disorder_assembly
_atom_site_disorder_group
Br1 Br 0.86916(12) 0.6693(4) 0.42758(3) 0.0513(4) Uani 1 1 d . . .
N1 N 0.4897(10) 0.171(3) 0.4211(2) 0.0332(14) Uani 1 1 d . . .
C1 C 0.6774(11) 0.168(4) 0.3816(3) 0.0352(14) Uani 1 1 d . . .
H1A H 0.7923 0.2639 0.3903 0.042 Uiso 1 1 calc R . .
H1B H 0.7608 0.0512 0.3845 0.042 Uiso 1 1 calc R . .
C2 C 0.5862(15) 0.193(3) 0.3261(3) 0.046(4) Uani 1 1 d . . .
H2A H 0.5310 0.3185 0.3205 0.055 Uiso 1 1 calc R . .
H2B H 0.4544 0.1105 0.3178 0.055 Uiso 1 1 calc R . .
C3 C 0.7898(18) 0.152(5) 0.2922(4) 0.059(4) Uani 1 1 d . . .
H3A H 0.9212 0.2335 0.3022 0.070 Uiso 1 1 calc R . .
H3B H 0.8432 0.0272 0.2989 0.070 Uiso 1 1 calc R . .
C4 C 0.7316(16) 0.173(5) 0.2354(3) 0.059(3) Uani 1 1 d . . .
H4A H 0.6118 0.2682 0.2308 0.071 Uiso 1 1 calc R . .
H4B H 0.6585 0.0590 0.2231 0.071 Uiso 1 1 calc R . .
C5 C 0.9264(19) 0.218(2) 0.2008(4) 0.064(5) Uani 1 1 d . . .
H5A H 0.9445 0.3506 0.2004 0.076 Uiso 1 1 calc R . .
H5B H 1.0732 0.1673 0.2164 0.076 Uiso 1 1 calc R . .
C6 C 0.9004(17) 0.154(5) 0.1460(4) 0.053(4) Uani 1 1 d . . .
H6A H 0.7437 0.1880 0.1315 0.064 Uiso 1 1 calc R . .
H6B H 0.9095 0.0204 0.1457 0.064 Uiso 1 1 calc R . .
C7 C 1.085(2) 0.2295(17) 0.1114(4) 0.060(4) Uani 1 1 d . . .
H7A H 1.0683 0.3622 0.1101 0.072 Uiso 1 1 calc R . .
H7B H 1.2417 0.2028 0.1274 0.072 Uiso 1 1 calc R . .
C8 C 1.0737(17) 0.159(6) 0.0581(3) 0.052(3) Uani 1 1 d . . .
H8A H 0.9177 0.1869 0.0421 0.063 Uiso 1 1 calc R . .
H8B H 1.0879 0.0259 0.0595 0.063 Uiso 1 1 calc R . .
C9 C 1.257(2) 0.2306(18) 0.0236(4) 0.061(4) Uani 1 1 d . . .
H9A H 1.2422 0.3634 0.0220 0.073 Uiso 1 1 calc R . .
H9B H 1.4132 0.2033 0.0398 0.073 Uiso 1 1 calc R . .
C10 C 1.2476(16) 0.159(5) -0.0296(3) 0.054(3) Uani 1 1 d . . .
H10A H 1.0914 0.1862 -0.0457 0.064 Uiso 1 1 calc R . .
H10B H 1.2634 0.0266 -0.0280 0.064 Uiso 1 1 calc R . .
C11 C 1.430(2) 0.2321(19) -0.0638(4) 0.061(4) Uani 1 1 d . . .
H11A H 1.4134 0.3647 -0.0657 0.073 Uiso 1 1 calc R . .
H11B H 1.5865 0.2063 -0.0475 0.073 Uiso 1 1 calc R . .
C12 C 1.4211(16) 0.158(5) -0.1174(4) 0.053(3) Uani 1 1 d . . .
H12A H 1.2640 0.1820 -0.1335 0.064 Uiso 1 1 calc R . .
H12B H 1.4408 0.0258 -0.1155 0.064 Uiso 1 1 calc R . .
C13 C 1.603(2) 0.2337(18) -0.1521(4) 0.062(4) Uani 1 1 d . . .
H13A H 1.5849 0.3663 -0.1538 0.074 Uiso 1 1 calc R . .
H13B H 1.7600 0.2077 -0.1365 0.074 Uiso 1 1 calc R . .
C14 C 1.5869(17) 0.160(6) -0.2055(4) 0.060(3) Uani 1 1 d . . .
H14A H 1.4303 0.1880 -0.2213 0.072 Uiso 1 1 calc R . .
H14B H 1.6017 0.0274 -0.2038 0.072 Uiso 1 1 calc R . .
C15 C 1.771(2) 0.2334(19) -0.2403(4) 0.070(4) Uani 1 1 d . . .
H15A H 1.7558 0.3661 -0.2422 0.084 Uiso 1 1 calc R . .
H15B H 1.9281 0.2063 -0.2245 0.084 Uiso 1 1 calc R . .
C16 C 1.756(3) 0.157(6) -0.2946(5) 0.093(5) Uani 1 1 d . . .
H16A H 1.7944 0.0287 -0.2936 0.139 Uiso 1 1 calc R . .
H16B H 1.8667 0.2212 -0.3147 0.139 Uiso 1 1 calc R . .
H16C H 1.5978 0.1738 -0.3098 0.139 Uiso 1 1 calc R . .
C17 C 0.338(3) 0.340(2) 0.4165(7) 0.043(5) Uani 1 1 d . . .
H17A H 0.2482 0.3393 0.3839 0.064 Uiso 1 1 calc R . .
H17B H 0.4378 0.4470 0.4189 0.064 Uiso 1 1 calc R . .
H17C H 0.2316 0.3417 0.4438 0.064 Uiso 1 1 calc R . .
C18 C 0.338(3) 0.003(3) 0.4157(6) 0.041(5) Uani 1 1 d . . .
H18A H 0.2439 -0.0072 0.4451 0.061 Uiso 1 1 calc R . .
H18B H 0.4368 -0.1035 0.4137 0.061 Uiso 1 1 calc R . .
H18C H 0.2347 0.0126 0.3850 0.061 Uiso 1 1 calc R . .
C19 C 0.6229(13) 0.172(4) 0.4727(3) 0.0476(18) Uani 1 1 d . . .
H19A H 0.7009 0.2889 0.4779 0.071 Uiso 1 1 calc R . .
H19B H 0.7394 0.0760 0.4742 0.071 Uiso 1 1 calc R . .
H19C H 0.5142 0.1535 0.4991 0.071 Uiso 1 1 calc R . .

loop_
_atom_site_aniso_label
_atom_site_aniso_U_11
_atom_site_aniso_U_22
_atom_site_aniso_U_33
_atom_site_aniso_U_23
_atom_site_aniso_U_13
_atom_site_aniso_U_12
Br1 0.0450(5) 0.0382(5) 0.0724(7) -0.0017(11) 0.0167(4) -0.0013(11)
N1 0.037(3) 0.042(3) 0.021(3) 0.006(8) 0.012(2) -0.019(8)
C1 0.036(3) 0.043(4) 0.028(3) -0.002(10) 0.013(3) 0.002(12)
C2 0.044(4) 0.071(12) 0.023(4) 0.003(6) 0.012(3) -0.001(7)
C3 0.060(5) 0.081(11) 0.037(5) -0.004(9) 0.019(4) -0.005(11)
C4 0.056(5) 0.099(8) 0.025(4) 0.001(15) 0.015(3) -0.012(17)
C5 0.058(5) 0.105(16) 0.030(5) -0.003(5) 0.014(4) -0.008(6)
C6 0.053(4) 0.076(11) 0.032(4) -0.004(8) 0.016(3) -0.019(11)
C7 0.058(6) 0.093(12) 0.029(5) -0.001(5) 0.014(4) -0.009(5)
C8 0.056(4) 0.073(9) 0.029(4) -0.009(10) 0.014(3) -0.011(12)
C9 0.058(6) 0.092(11) 0.033(6) 0.000(5) 0.011(4) -0.006(5)
C10 0.054(5) 0.074(9) 0.034(5) -0.007(10) 0.017(4) -0.017(13)
C11 0.063(6) 0.086(11) 0.034(6) 0.006(4) 0.018(5) -0.008(6)
C12 0.053(4) 0.071(8) 0.038(5) -0.004(10) 0.016(4) -0.012(12)
C13 0.065(6) 0.086(10) 0.036(6) 0.004(5) 0.020(5) 0.007(6)
C14 0.063(5) 0.080(9) 0.037(5) -0.012(13) 0.015(4) 0.010(15)
C15 0.077(7) 0.100(12) 0.035(6) 0.005(5) 0.024(5) 0.012(7)
C16 0.125(10) 0.112(14) 0.044(7) -0.024(15) 0.033(6) 0.01(2)
C17 0.043(10) 0.031(11) 0.057(11) -0.002(8) 0.022(8) 0.013(7)
C18 0.049(11) 0.049(13) 0.023(8) 0.002(7) 0.002(7) -0.003(8)
C19 0.046(4) 0.076(5) 0.021(4) 0.003(11) 0.006(3) 0.000(14)

loop_
_atom_type_symbol
_atom_type_description
_atom_type_scat_dispersion_real
_atom_type_scat_dispersion_imag
_atom_type_scat_source
C C 0.0033 0.0016 'International Tables Vol C Tables 4.2.6.8 and 6.1.1.4'
H H 0.0000 0.0000 'International Tables Vol C Tables 4.2.6.8 and 6.1.1.4'
O O 0.0106 0.0060 'International Tables Vol C Tables 4.2.6.8 and 6.1.1.4'
Br Br -0.2901 2.4595 'International Tables Vol C Tables 4.2.6.8 and 6.1.1.4'
N N 0.0061 0.0033 'International Tables Vol C Tables 4.2.6.8 and 6.1.1.4'

loop_
_geom_angle_atom_site_label_1
_geom_angle_atom_site_label_2
_geom_angle_atom_site_label_3
_geom_angle
_geom_angle_site_symmetry_1
_geom_angle_site_symmetry_3
_geom_angle_publ_flag
C18 N1 C19 110.1(14) . . ?
C18 N1 C17 110.0(5) . . ?
C19 N1 C17 108.4(16) . . ?
C18 N1 C1 110.2(14) . . ?
C19 N1 C1 106.0(5) . . ?
C17 N1 C1 112.0(13) . . ?
C2 C1 N1 115.8(6) . . ?
C2 C1 H1A 108.3 . . ?
N1 C1 H1A 108.3 . . ?
C2 C1 H1B 108.3 . . ?
N1 C1 H1B 108.3 . . ?
H1A C1 H1B 107.4 . . ?
C1 C2 C3 107.9(9) . . ?
C1 C2 H2A 110.1 . . ?
C3 C2 H2A 110.1 . . ?
C1 C2 H2B 110.1 . . ?
C3 C2 H2B 110.1 . . ?
H2A C2 H2B 108.4 . . ?
C4 C3 C2 115.3(11) . . ?
C4 C3 H3A 108.5 . . ?
C2 C3 H3A 108.5 . . ?
C4 C3 H3B 108.5 . . ?
C2 C3 H3B 108.5 . . ?
H3A C3 H3B 107.5 . . ?
C3 C4 C5 119.4(9) . . ?
C3 C4 H4A 107.5 . . ?
C5 C4 H4A 107.5 . . ?
C3 C4 H4B 107.5 . . ?
C5 C4 H4B 107.5 . . ?
H4A C4 H4B 107.0 . . ?
C6 C5 C4 118.2(12) . . ?
C6 C5 H5A 107.8 . . ?
C4 C5 H5A 107.8 . . ?
C6 C5 H5B 107.8 . . ?
C4 C5 H5B 107.8 . . ?
H5A C5 H5B 107.1 . . ?
C5 C6 C7 114.9(17) . . ?
C5 C6 H6A 108.6 . . ?
C7 C6 H6A 108.6 . . ?
C5 C6 H6B 108.6 . . ?
C7 C6 H6B 108.6 . . ?
H6A C6 H6B 107.5 . . ?
C8 C7 C6 116.0(13) . . ?
C8 C7 H7A 108.3 . . ?
C6 C7 H7A 108.3 . . ?
C8 C7 H7B 108.3 . . ?
C6 C7 H7B 108.3 . . ?
H7A C7 H7B 107.4 . . ?
C7 C8 C9 116.6(19) . . ?
C7 C8 H8A 108.1 . . ?
C9 C8 H8A 108.1 . . ?
C7 C8 H8B 108.1 . . ?
C9 C8 H8B 108.1 . . ?
H8A C8 H8B 107.3 . . ?
C10 C9 C8 116.8(13) . . ?
C10 C9 H9A 108.1 . . ?
C8 C9 H9A 108.1 . . ?
C10 C9 H9B 108.1 . . ?
C8 C9 H9B 108.1 . . ?
H9A C9 H9B 107.3 . . ?
C9 C10 C11 116.6(18) . . ?
C9 C10 H10A 108.1 . . ?
C11 C10 H10A 108.1 . . ?
C9 C10 H10B 108.1 . . ?
C11 C10 H10B 108.1 . . ?
H10A C10 H10B 107.3 . . ?
C12 C11 C10 116.4(14) . . ?
C12 C11 H11A 108.2 . . ?
C10 C11 H11A 108.2 . . ?
C12 C11 H11B 108.2 . . ?
C10 C11 H11B 108.2 . . ?
H11A C11 H11B 107.4 . . ?
C11 C12 C13 116.4(18) . . ?
C11 C12 H12A 108.2 . . ?
C13 C12 H12A 108.2 . . ?
C11 C12 H12B 108.2 . . ?
C13 C12 H12B 108.2 . . ?
H12A C12 H12B 107.3 . . ?
C14 C13 C12 115.3(14) . . ?
C14 C13 H13A 108.5 . . ?
C12 C13 H13A 108.5 . . ?
C14 C13 H13B 108.5 . . ?
C12 C13 H13B 108.5 . . ?
H13A C13 H13B 107.5 . . ?
C13 C14 C15 115(2) . . ?
C13 C14 H14A 108.4 . . ?
C15 C14 H14A 108.4 . . ?
C13 C14 H14B 108.4 . . ?
C15 C14 H14B 108.4 . . ?
H14A C14 H14B 107.5 . . ?
C16 C15 C14 115.4(16) . . ?
C16 C15 H15A 108.4 . . ?
C14 C15 H15A 108.4 . . ?
C16 C15 H15B 108.4 . . ?
C14 C15 H15B 108.4 . . ?
H15A C15 H15B 107.5 . . ?
C15 C16 H16A 109.5 . . ?
C15 C16 H16B 109.5 . . ?
H16A C16 H16B 109.5 . . ?
C15 C16 H16C 109.5 . . ?
H16A C16 H16C 109.5 . . ?
H16B C16 H16C 109.5 . . ?
N1 C17 H17A 109.5 . . ?
N1 C17 H17B 109.5 . . ?
H17A C17 H17B 109.5 . . ?
N1 C17 H17C 109.5 . . ?
H17A C17 H17C 109.5 . . ?
H17B C17 H17C 109.5 . . ?
N1 C18 H18A 109.5 . . ?
N1 C18 H18B 109.5 . . ?
H18A C18 H18B 109.5 . . ?
N1 C18 H18C 109.5 . . ?
H18A C18 H18C 109.5 . . ?
H18B C18 H18C 109.5 . . ?
N1 C19 H19A 109.5 . . ?
N1 C19 H19B 109.5 . . ?
H19A C19 H19B 109.5 . . ?
N1 C19 H19C 109.5 . . ?
H19A C19 H19C 109.5 . . ?
H19B C19 H19C 109.5 . . ?

loop_
_geom_bond_atom_site_label_1
_geom_bond_atom_site_label_2
_geom_bond_distance
_geom_bond_site_symmetry_2
_geom_bond_publ_flag
Br1 Br1 0.0000(14) 1 ?
N1 C18 1.49(2) . ?
N1 C19 1.492(9) . ?
N1 C17 1.50(3) . ?
N1 C1 1.523(8) . ?
C1 C2 1.512(12) . ?
C1 H1A 0.9700 . ?
C1 H1B 0.9700 . ?
C2 C3 1.523(14) . ?
C2 H2A 0.9700 . ?
C2 H2B 0.9700 . ?
C3 C4 1.497(14) . ?
C3 H3A 0.9700 . ?
C3 H3B 0.9700 . ?
C4 C5 1.502(14) . ?
C4 H4A 0.9700 . ?
C4 H4B 0.9700 . ?
C5 C6 1.498(18) . ?
C5 H5A 0.9700 . ?
C5 H5B 0.9700 . ?
C6 C7 1.524(18) . ?
C6 H6A 0.9700 . ?
C6 H6B 0.9700 . ?
C7 C8 1.478(19) . ?
C7 H7A 0.9700 . ?
C7 H7B 0.9700 . ?
C8 C9 1.506(19) . ?
C8 H8A 0.9700 . ?
C8 H8B 0.9700 . ?
C9 C10 1.48(2) . ?
C9 H9A 0.9700 . ?
C9 H9B 0.9700 . ?
C10 C11 1.501(17) . ?
C10 H10A 0.9700 . ?
C10 H10B 0.9700 . ?
C11 C12 1.492(19) . ?
C11 H11A 0.9700 . ?
C11 H11B 0.9700 . ?
C12 C13 1.512(18) . ?
C12 H12A 0.9700 . ?
C12 H12B 0.9700 . ?
C13 C14 1.49(2) . ?
C13 H13A 0.9700 . ?
C13 H13B 0.9700 . ?
C14 C15 1.52(2) . ?
C14 H14A 0.9700 . ?
C14 H14B 0.9700 . ?
C15 C16 1.51(2) . ?
C15 H15A 0.9700 . ?
C15 H15B 0.9700 . ?
C16 H16A 0.9600 . ?
C16 H16B 0.9600 . ?
C16 H16C 0.9600 . ?
C17 H17A 0.9600 . ?
C17 H17B 0.9600 . ?
C17 H17C 0.9600 . ?
C18 H18A 0.9600 . ?
C18 H18B 0.9600 . ?
C18 H18C 0.9600 . ?
C19 H19A 0.9600 . ?
C19 H19B 0.9600 . ?
C19 H19C 0.9600 . ?

loop_
_geom_torsion_atom_site_label_1
_geom_torsion_atom_site_label_2
_geom_torsion_atom_site_label_3
_geom_torsion_atom_site_label_4
_geom_torsion
_geom_torsion_site_symmetry_1
_geom_torsion_site_symmetry_2
_geom_torsion_site_symmetry_3
_geom_torsion_site_symmetry_4
_geom_torsion_publ_flag
C18 N1 C1 C2 69(2) . . . . ?
C19 N1 C1 C2 -171(2) . . . . ?
C17 N1 C1 C2 -53(2) . . . . ?
N1 C1 C2 C3 -170(2) . . . . ?
C1 C2 C3 C4 -179(3) . . . . ?
C2 C3 C4 C5 153(3) . . . . ?
C3 C4 C5 C6 152(3) . . . . ?
C4 C5 C6 C7 171(2) . . . . ?
C5 C6 C7 C8 176(2) . . . . ?
C6 C7 C8 C9 -179(2) . . . . ?
C7 C8 C9 C10 180(2) . . . . ?
C8 C9 C10 C11 180(2) . . . . ?
C9 C10 C11 C12 179(2) . . . . ?
C10 C11 C12 C13 179.0(19) . . . . ?
C11 C12 C13 C14 -179(2) . . . . ?
C12 C13 C14 C15 -179(2) . . . . ?
C13 C14 C15 C16 180(2) . . . . ?
